data_2227819
loop_
_publ_author_name
'Hu, Hui-Ling'
'Cheng, Pei-Chi'
'Wu, Chia-Jun'
'Chen, Jhy-Der'

_publ_section_title
;
 6,6'-Dimethyl-2,2'-[oxalylbis(azanediyl)]dipyridinium dichloride
 acetonitrile solvate
;
_journal_coeditor_code NC2195
_journal_issue 9
_journal_name_full 'Acta Crystallographica Section E'
_journal_page_first o2386
_journal_paper_doi 10.1107/S1600536810033519
_journal_volume 66
_journal_year 2010
_chemical_formula_iupac 'C14 H16 N4 O2 2+, 2Cl -, C2 H3 N'
_chemical_formula_moiety 'C14 H16 N4 O2 2+, 2(Cl -), C2 H3 N'
_chemical_formula_sum 'C16 H19 Cl2 N5 O2'
_chemical_formula_weight 384.26
_chemical_name_systematic
;
6,6'-Dimethyl-2,2'-[oxalylbis(azanediyl)]dipyridinium dichloride acetonitrile
solvate
;
_space_group_IT_number 13
_symmetry_cell_setting monoclinic
_symmetry_space_group_name_Hall '-P 2yc'
_symmetry_space_group_name_H-M 'P 1 2/c 1'
_atom_sites_solution_hydrogens geom
_atom_sites_solution_primary direct
_atom_sites_solution_secondary difmap
_audit_creation_method SHELXL-97
_cell_angle_alpha 90.00
_cell_angle_beta 109.83(2)
_cell_angle_gamma 90.00
_cell_formula_units_Z 2
_cell_length_a 10.6740(19)
_cell_length_b 8.7637(5)
_cell_length_c 10.370(3)
_cell_measurement_reflns_used 28
_cell_measurement_temperature 295(2)
_cell_measurement_theta_max 12.50
_cell_measurement_theta_min 4.66
_cell_volume 912.5(3)
_computing_cell_refinement 'XSCANS (Siemens, 1995)'
_computing_data_collection 'XSCANS (Siemens, 1995)'
_computing_data_reduction 'SHELXTL (Sheldrick, 2008)'
_computing_molecular_graphics 'SHELXTL (Sheldrick, 2008)'
_computing_publication_material 'SHELXTL (Sheldrick, 2008)'
_computing_structure_refinement 'SHELXL97 (Sheldrick, 2008)'
_computing_structure_solution 'SHELXS97 (Sheldrick, 2008)'
_diffrn_ambient_temperature 295(2)
_diffrn_measured_fraction_theta_full 0.996
_diffrn_measured_fraction_theta_max 0.996
_diffrn_measurement_device_type 'Bruker P4'
_diffrn_measurement_method '\w scans'
_diffrn_radiation_monochromator graphite
_diffrn_radiation_source 'fine-focus sealed tube'
_diffrn_radiation_type MoK\a
_diffrn_radiation_wavelength 0.71073
_diffrn_reflns_av_R_equivalents 0.0225
_diffrn_reflns_av_sigmaI/netI 0.0287
_diffrn_reflns_limit_h_max 12
_diffrn_reflns_limit_h_min -12
_diffrn_reflns_limit_k_max 1
_diffrn_reflns_limit_k_min -10
_diffrn_reflns_limit_l_max 1
_diffrn_reflns_limit_l_min -12
_diffrn_reflns_number 2165
_diffrn_reflns_theta_full 25.00
_diffrn_reflns_theta_max 25.00
_diffrn_reflns_theta_min 2.03
_diffrn_standards_decay_% 0
_diffrn_standards_interval_count 97
_diffrn_standards_number 3
_exptl_absorpt_coefficient_mu 0.376
_exptl_absorpt_correction_T_max 0.9218
_exptl_absorpt_correction_T_min 0.8231
_exptl_absorpt_correction_type psi-scan
_exptl_absorpt_process_details '(XSCANS; Siemens, 1995)'
_exptl_crystal_colour colourless
_exptl_crystal_density_diffrn 1.399
_exptl_crystal_density_method 'not measured'
_exptl_crystal_description plate
_exptl_crystal_F_000 400
_exptl_crystal_size_max 0.6
_exptl_crystal_size_mid 0.2
_exptl_crystal_size_min 0.1
_refine_diff_density_max 0.198
_refine_diff_density_min -0.168
_refine_ls_extinction_coef 0.0090(15)
_refine_ls_extinction_expression Fc^*^=kFc[1+0.001xFc^2^\l^3^/sin(2\q)]^-1/4^
_refine_ls_extinction_method 'SHELXL97 (Sheldrick, 2008)'
_refine_ls_goodness_of_fit_ref 1.067
_refine_ls_hydrogen_treatment constr
_refine_ls_matrix_type full
_refine_ls_number_parameters 118
_refine_ls_number_reflns 1619
_refine_ls_number_restraints 0
_refine_ls_restrained_S_all 1.067
_refine_ls_R_factor_all 0.0481
_refine_ls_R_factor_gt 0.0353
_refine_ls_shift/su_max 0.000
_refine_ls_shift/su_mean 0.000
_refine_ls_structure_factor_coef Fsqd
_refine_ls_weighting_details 'calc w=1/[\s^2^(Fo^2^)+(0.0401P)^2^+0.2279P] where P=(Fo^2^+2Fc^2^)/3'
_refine_ls_weighting_scheme calc
_refine_ls_wR_factor_gt 0.0869
_refine_ls_wR_factor_ref 0.0941
_reflns_number_gt 1308
_reflns_number_total 1619
_reflns_threshold_expression I>2sigma(I)
_cod_data_source_file nc2195.cif
_cod_data_source_block I
_cod_original_sg_symbol_H-M 'P 2/c'
_cod_database_code 2227819
_cod_database_fobs_code 2227819

loop_
_symmetry_equiv_pos_as_xyz
'x, y, z'
'-x, y, -z+1/2'
'-x, -y, -z'
'x, -y, z-1/2'

loop_
_atom_site_type_symbol
_atom_site_label
_atom_site_fract_x
_atom_site_fract_y
_atom_site_fract_z
_atom_site_U_iso_or_equiv
_atom_site_adp_type
_atom_site_calc_flag
_atom_site_refinement_flags
_atom_site_occupancy
_atom_site_disorder_assembly
_atom_site_disorder_group
Cl Cl 0.23722(6) 0.11398(6) 0.09664(5) 0.0569(2) Uani d . 1 . .
O O 0.55710(15) 0.81506(16) 0.54656(14) 0.0542(4) Uani d . 1 . .
N N1 0.27012(15) 0.78055(18) 0.15297(15) 0.0400(4) Uani d . 1 . .
H H1A 0.2513 0.8715 0.1212 0.048 Uiso calc R 1 . .
N N2 0.39872(16) 0.90108(18) 0.34987(15) 0.0424(4) Uani d . 1 . .
H H2A 0.3653 0.9837 0.3073 0.051 Uiso calc R 1 . .
N N3 1.0000 0.6381(4) 0.2500 0.0953(12) Uani d S 1 . .
C C1 0.1214(2) 0.7019(3) -0.0703(2) 0.0596(6) Uani d . 1 . .
H H1B 0.0933 0.6103 -0.1230 0.089 Uiso calc R 1 . .
H H1C 0.1660 0.7672 -0.1153 0.089 Uiso calc R 1 . .
H H1D 0.0450 0.7538 -0.0626 0.089 Uiso calc R 1 . .
C C2 0.2141(2) 0.6624(2) 0.0687(2) 0.0443(5) Uani d . 1 . .
C C3 0.2463(2) 0.5175(2) 0.1183(2) 0.0521(5) Uani d . 1 . .
H H3A 0.2118 0.4336 0.0627 0.062 Uiso calc R 1 . .
C C4 0.3305(2) 0.4971(3) 0.2514(2) 0.0567(6) Uani d . 1 . .
H H4A 0.3514 0.3985 0.2851 0.068 Uiso calc R 1 . .
C C5 0.3847(2) 0.6201(2) 0.3363(2) 0.0522(5) Uani d . 1 . .
H H5A 0.4406 0.6054 0.4262 0.063 Uiso calc R 1 . .
C C6 0.35325(19) 0.7650(2) 0.28310(18) 0.0395(4) Uani d . 1 . .
C C7 0.4915(2) 0.9157(2) 0.47672(19) 0.0420(5) Uani d . 1 . .
C C8 1.0000 0.7663(4) 0.2500 0.0583(8) Uani d S 1 . .
C C9 1.0000 0.9293(4) 0.2500 0.0666(9) Uani d S 1 . .
H H9B 1.0894 0.9658 0.2704 0.100 Uiso calc PR 0.50 . .
H H9A 0.9650 0.9658 0.3182 0.100 Uiso calc PR 0.50 . .
H H9C 0.9456 0.9658 0.1614 0.100 Uiso calc PR 0.50 . .

loop_
_atom_site_aniso_label
_atom_site_aniso_U_11
_atom_site_aniso_U_22
_atom_site_aniso_U_33
_atom_site_aniso_U_12
_atom_site_aniso_U_13
_atom_site_aniso_U_23
Cl 0.0769(4) 0.0307(3) 0.0530(3) 0.0030(2) 0.0089(3) 0.0052(2)
O 0.0635(9) 0.0404(9) 0.0450(7) 0.0124(7) 0.0005(7) 0.0022(6)
N1 0.0498(9) 0.0268(8) 0.0401(8) 0.0023(7) 0.0112(7) 0.0022(6)
N2 0.0546(10) 0.0297(9) 0.0373(8) 0.0057(7) 0.0082(7) 0.0012(6)
N3 0.107(3) 0.052(2) 0.136(3) 0.000 0.054(3) 0.000
C1 0.0696(15) 0.0438(13) 0.0510(12) -0.0032(11) 0.0017(11) -0.0076(10)
C2 0.0499(11) 0.0326(10) 0.0494(11) -0.0034(9) 0.0155(9) -0.0053(8)
C3 0.0604(14) 0.0300(11) 0.0625(13) -0.0045(9) 0.0166(11) -0.0053(10)
C4 0.0689(14) 0.0289(10) 0.0680(14) 0.0042(10) 0.0178(12) 0.0110(10)
C5 0.0639(13) 0.0361(11) 0.0491(11) 0.0044(10) 0.0095(10) 0.0071(9)
C6 0.0465(10) 0.0334(10) 0.0382(9) 0.0016(8) 0.0140(8) 0.0010(8)
C7 0.0472(11) 0.0398(11) 0.0364(10) 0.0059(9) 0.0109(8) -0.0008(8)
C8 0.0587(19) 0.053(2) 0.066(2) 0.000 0.0248(16) 0.000
C9 0.080(2) 0.0492(19) 0.068(2) 0.000 0.0212(18) 0.000

loop_
_atom_type_symbol
_atom_type_description
_atom_type_scat_dispersion_real
_atom_type_scat_dispersion_imag
_atom_type_scat_source
C C 0.0033 0.0016 'International Tables Vol C Tables 4.2.6.8 and 6.1.1.4'
H H 0.0000 0.0000 'International Tables Vol C Tables 4.2.6.8 and 6.1.1.4'
N N 0.0061 0.0033 'International Tables Vol C Tables 4.2.6.8 and 6.1.1.4'
O O 0.0106 0.0060 'International Tables Vol C Tables 4.2.6.8 and 6.1.1.4'
Cl Cl 0.1484 0.1585 'International Tables Vol C Tables 4.2.6.8 and 6.1.1.4'

loop_
_geom_angle_atom_site_label_1
_geom_angle_atom_site_label_2
_geom_angle_atom_site_label_3
_geom_angle_site_symmetry_1
_geom_angle_site_symmetry_3
_geom_angle
_geom_angle_publ_flag
C6 N1 C2 . . 124.41(17) ?
C6 N1 H1A . . 117.8 ?
C2 N1 H1A . . 117.8 ?
C7 N2 C6 . . 125.72(16) ?
C7 N2 H2A . . 117.1 ?
C6 N2 H2A . . 117.1 ?
C2 C1 H1B . . 109.5 ?
C2 C1 H1C . . 109.5 ?
H1B C1 H1C . . 109.5 ?
C2 C1 H1D . . 109.5 ?
H1B C1 H1D . . 109.5 ?
H1C C1 H1D . . 109.5 ?
N1 C2 C3 . . 117.77(18) ?
N1 C2 C1 . . 116.77(18) ?
C3 C2 C1 . . 125.46(19) ?
C2 C3 C4 . . 119.4(2) ?
C2 C3 H3A . . 120.3 ?
C4 C3 H3A . . 120.3 ?
C3 C4 C5 . . 121.6(2) ?
C3 C4 H4A . . 119.2 ?
C5 C4 H4A . . 119.2 ?
C6 C5 C4 . . 117.98(19) ?
C6 C5 H5A . . 121.0 ?
C4 C5 H5A . . 121.0 ?
N1 C6 C5 . . 118.82(18) ?
N1 C6 N2 . . 114.49(16) ?
C5 C6 N2 . . 126.69(17) ?
O C7 N2 . . 126.70(18) ?
O C7 C7 . 3_676 122.0(2) ?
N2 C7 C7 . 3_676 111.3(2) ?
N3 C8 C9 . . 180.000(2) ?
C8 C9 H9B . . 109.5 ?
C8 C9 H9A . . 109.5 ?
H9B C9 H9A . . 109.5 ?
C8 C9 H9C . . 109.5 ?
H9B C9 H9C . . 109.5 ?
H9A C9 H9C . . 109.5 ?

loop_
_geom_bond_atom_site_label_1
_geom_bond_atom_site_label_2
_geom_bond_site_symmetry_2
_geom_bond_distance
_geom_bond_publ_flag
O C7 . 1.204(2) ?
N1 C6 . 1.347(2) ?
N1 C2 . 1.356(2) ?
N1 H1A . 0.8600 ?
N2 C7 . 1.358(2) ?
N2 C6 . 1.382(2) ?
N2 H2A . 0.8600 ?
N3 C8 . 1.123(5) ?
C1 C2 . 1.486(3) ?
C1 H1B . 0.9600 ?
C1 H1C . 0.9600 ?
C1 H1D . 0.9600 ?
C2 C3 . 1.370(3) ?
C3 C4 . 1.380(3) ?
C3 H3A . 0.9300 ?
C4 C5 . 1.388(3) ?
C4 H4A . 0.9300 ?
C5 C6 . 1.379(3) ?
C5 H5A . 0.9300 ?
C7 C7 3_676 1.545(4) ?
C8 C9 . 1.429(5) ?
C9 H9B . 0.9600 ?
C9 H9A . 0.9600 ?
C9 H9C . 0.9600 ?

loop_
_geom_hbond_atom_site_label_D
_geom_hbond_atom_site_label_H
_geom_hbond_atom_site_label_A
_geom_hbond_site_symmetry_A
_geom_hbond_distance_DH
_geom_hbond_distance_HA
_geom_hbond_distance_DA
_geom_hbond_angle_DHA
N1 H1A Cl 1_565 0.86 2.14 2.9772(16) 164.6
N2 H2A Cl 1_565 0.86 2.43 3.2057(17) 149.8
